data_4514586
loop_
_publ_author_name
'Qin, Yin'
'Gao, Tian-Li'
'Xie, Wen-Ping'
'Li, Zifeng'
'Li, Gang'

_publ_section_title
;
 Ultrahigh Proton Conduction in Two Highly Stable Ferrocenyl Carboxylate
 Frameworks.
;
_journal_issue 34
_journal_name_full 'ACS applied materials &amp; interfaces'
_journal_page_first 31018
_journal_page_last 31027
_journal_paper_doi 10.1021/acsami.9b11056
_journal_volume 11
_journal_year 2019
_chemical_formula_sum 'C14 H14 Fe O3'
_chemical_formula_weight 286.100
_space_group_IT_number 14
_space_group_name_Hall '-P 2yn'
_space_group_name_H-M_alt 'P 1 21/n 1'
_symmetry_Int_Tables_number 14
_symmetry_space_group_name_Hall '-P 2yn'
_symmetry_space_group_name_H-M 'P 1 21/n 1'
_audit_creation_date 2019-03-25
_audit_creation_method 'Olex2 1.2 (compiled 2018.05.29 svn.r3508 for OlexSys, GUI svn.r5506) '
_audit_update_record 2019-03-25
_cell_angle_alpha 90.000
_cell_angle_beta 100.679(8)
_cell_angle_gamma 90.000
_cell_formula_units_Z 4
_cell_length_a 5.7381(5)
_cell_length_b 27.1129(16)
_cell_length_c 7.7795(6)
_cell_volume 1189.35(16)
_refine_ls_R_factor_all 0.068
_cod_data_source_file am9b11056_si_002.cif
_cod_data_source_block sq2
_cod_original_cell_volume 1189.3(2)
_cod_original_sg_symbol_Hall -P_2yn
_cod_database_code 4514586

loop_
_symmetry_equiv_pos_site_id
_symmetry_equiv_pos_as_xyz
1 x,y,z
2 1/2-x,1/2+y,1/2-z
3 -x,-y,-z
4 1/2+x,1/2-y,1/2+z

loop_
_atom_site_aniso_label
_atom_site_aniso_U_11
_atom_site_aniso_U_22
_atom_site_aniso_U_33
_atom_site_aniso_U_12
_atom_site_aniso_U_13
_atom_site_aniso_U_23
C1 0.091(4) 0.044(3) 0.035(2) 0.034(3) 0.011(3) -0.009(2)
C2 0.056(3) 0.043(3) 0.048(3) -0.016(2) 0.015(2) -0.021(2)
C3 0.054(3) 0.061(3) 0.026(2) 0.011(2) -0.009(2) -0.014(2)
C4 0.109(5) 0.041(3) 0.032(2) -0.008(3) 0.039(3) -0.0083(19)
C5 0.034(2) 0.092(4) 0.057(3) -0.008(3) 0.020(2) -0.047(3)
C6 0.036(2) 0.038(2) 0.034(2) 0.0015(17) 0.0125(18) -0.0078(17)
C7 0.041(2) 0.039(2) 0.038(2) 0.0150(19) 0.0093(19) -0.0065(18)
C8 0.063(3) 0.027(2) 0.029(2) 0.000(2) 0.010(2) -0.0064(16)
C9 0.036(2) 0.033(2) 0.0281(19) -0.0065(17) 0.0010(17) -0.0112(16)
C10 0.034(2) 0.032(2) 0.0197(17) 0.0017(16) 0.0064(15) -0.0051(14)
C11 0.037(2) 0.036(2) 0.0220(18) 0.0071(17) 0.0085(17) -0.0036(15)
C12 0.042(2) 0.039(2) 0.030(2) 0.0051(18) 0.0096(18) -0.0011(17)
C13 0.052(3) 0.033(2) 0.031(2) 0.0087(19) 0.0144(19) 0.0052(17)
C14 0.046(2) 0.031(2) 0.030(2) 0.0023(18) 0.0103(18) 0.0015(16)
Fe1 0.0301(3) 0.0249(3) 0.0219(3) 0.0005(2) 0.0044(2) -0.0036(2)
O1 0.0366(16) 0.055(2) 0.0383(17) 0.0016(14) -0.0024(14) 0.0031(15)
O2 0.0553(19) 0.055(2) 0.0280(15) 0.0221(15) 0.0085(14) -0.0011(14)
O3 0.0525(18) 0.052(2) 0.0375(16) 0.0162(16) 0.0065(15) 0.0104(15)

loop_
_atom_site_label
_atom_site_type_symbol
_atom_site_fract_x
_atom_site_fract_y
_atom_site_fract_z
_atom_site_occupancy
_atom_site_symmetry_multiplicity
_atom_site_Wyckoff_symbol
_atom_site_calc_flag
_atom_site_thermal_displace_type
_atom_site_U_iso_or_equiv
C1 C 0.9113(11) 0.4000(2) 0.7769(6) 1.000 4 e d Uani 0.0569(15)
H1 H 0.8420 0.4244 0.7001 1.000 4 e calc Uiso 0.06800
C2 C 1.1488(9) 0.3957(2) 0.8489(6) 1.000 4 e d Uani 0.0482(12)
H2 H 1.2671 0.4171 0.8279 1.000 4 e calc Uiso 0.05800
C3 C 1.1846(9) 0.3549(2) 0.9571(6) 1.000 4 e d Uani 0.0491(12)
H3 H 1.3290 0.3443 1.0216 1.000 4 e calc Uiso 0.05900
C4 C 0.9638(12) 0.3322(2) 0.9520(6) 1.000 4 e d Uani 0.0573(15)
H4 H 0.9354 0.3037 1.0111 1.000 4 e calc Uiso 0.06900
C5 C 0.7934(8) 0.3604(2) 0.8414(7) 1.000 4 e d Uani 0.0596(16)
H5 H 0.6314 0.3541 0.8153 1.000 4 e calc Uiso 0.07100
C6 C 1.2358(8) 0.3283(2) 0.5143(6) 1.000 4 e d Uani 0.0351(9)
H6 H 1.3550 0.3496 0.4941 1.000 4 e calc Uiso 0.04200
C7 C 1.2655(8) 0.2857(2) 0.6222(6) 1.000 4 e d Uani 0.039(1)
H7 H 1.4085 0.2744 0.6866 1.000 4 e calc Uiso 0.04700
C8 C 1.0426(8) 0.2632(2) 0.6156(6) 1.000 4 e d Uani 0.0394(10)
H8 H 1.0137 0.2345 0.6734 1.000 4 e calc Uiso 0.04700
C9 C 0.8717(7) 0.2918(1) 0.5066(5) 1.000 4 e d Uani 0.0329(9)
H9 H 0.7099 0.2852 0.4808 1.000 4 e calc Uiso 0.03900
C10 C 0.9866(7) 0.3325(1) 0.4419(5) 1.000 4 e d Uani 0.0281(8)
C11 C 0.8661(7) 0.3737(2) 0.3389(5) 1.000 4 e d Uani 0.0313(9)
C12 C 1.0099(7) 0.4186(2) 0.3137(5) 1.000 4 e d Uani 0.0363(9)
H12A H 1.1435 0.4087 0.2615 1.000 4 e calc Uiso 0.04400
H12B H 1.0722 0.4330 0.4271 1.000 4 e calc Uiso 0.04400
C13 C 0.8668(8) 0.4576(2) 0.1978(6) 1.000 4 e d Uani 0.0382(10)
H13A H 0.9723 0.4843 0.1791 1.000 4 e calc Uiso 0.04600
H13B H 0.8041 0.4431 0.0848 1.000 4 e calc Uiso 0.04600
C14 C 0.6660(8) 0.4786(2) 0.2721(5) 1.000 4 e d Uani 0.0350(9)
Fe1 Fe 1.0393(1) 0.3343(0) 0.7068(1) 1.000 4 e d Uani 0.0257(2)
O1 O 0.6541(5) 0.3715(1) 0.2779(4) 1.000 4 e d Uani 0.0444(8)
O2 O 0.6772(6) 0.4796(1) 0.4346(4) 1.000 4 e d Uani 0.0462(8)
H2A H 0.5809 0.4988 0.4775 0.500 4 e d Uiso 0.06900
O3 O 0.4917(6) 0.4982(1) 0.1706(4) 1.000 4 e d Uani 0.0476(8)
H3A H 0.4198 0.4770 0.1067 0.500 4 e calc Uiso 0.07100

loop_
_atom_type_symbol
_atom_type_radius_bond
C 1.200
H 1.200
Fe 1.200
O 1.200

loop_
_geom_angle_atom_site_label_1
_geom_angle_atom_site_label_2
_geom_angle_atom_site_label_3
_geom_angle
_geom_angle_publ_flag
C2 C1 H1 126.40 no
C2 C1 C5 107.2(5) no
C2 C1 Fe1 70.0(3) no
C5 C1 H1 126.40 no
C5 C1 Fe1 69.6(3) no
Fe1 C1 H1 125.60 no
C1 C2 H2 125.10 no
C1 C2 C3 109.8(5) no
C1 C2 Fe1 70.4(3) no
C3 C2 H2 125.10 no
C3 C2 Fe1 70.8(3) no
Fe1 C2 H2 125.30 no
C2 C3 H3 126.20 no
C2 C3 C4 107.6(4) no
C2 C3 Fe1 69.6(3) no
C4 C3 H3 126.20 no
C4 C3 Fe1 69.3(3) no
Fe1 C3 H3 126.40 no
C3 C4 H4 126.20 no
C3 C4 C5 107.6(5) no
C3 C4 Fe1 70.5(3) no
C5 C4 H4 126.20 no
C5 C4 Fe1 69.8(3) no
Fe1 C4 H4 125.10 no
C1 C5 H5 126.10 no
C1 C5 Fe1 69.9(3) no
C4 C5 C1 107.9(5) no
C4 C5 H5 126.10 no
C4 C5 Fe1 69.8(3) no
Fe1 C5 H5 125.80 no
C7 C6 H6 126.40 no
C7 C6 C10 107.2(4) no
C7 C6 Fe1 69.7(2) no
C10 C6 H6 126.40 no
C10 C6 Fe1 68.7(2) no
Fe1 C6 H6 126.70 no
C6 C7 H7 125.60 no
C6 C7 Fe1 69.6(2) no
C8 C7 C6 108.7(4) no
C8 C7 H7 125.60 no
C8 C7 Fe1 70.4(2) no
Fe1 C7 H7 126.00 no
C7 C8 H8 125.90 no
C7 C8 Fe1 69.4(2) no
C9 C8 C7 108.2(4) no
C9 C8 H8 125.90 no
C9 C8 Fe1 69.0(2) no
Fe1 C8 H8 127.20 no
C8 C9 H9 125.60 no
C8 C9 C10 108.8(4) no
C8 C9 Fe1 70.8(2) no
C10 C9 H9 125.60 no
C10 C9 Fe1 69.3(2) no
Fe1 C9 H9 125.90 no
C6 C10 C11 127.1(4) no
C6 C10 Fe1 69.8(2) no
C9 C10 C6 107.0(4) no
C9 C10 C11 125.4(4) no
C9 C10 Fe1 69.6(2) no
C11 C10 Fe1 120.1(3) no
C10 C11 C12 118.2(3) no
O1 C11 C10 120.4(4) no
O1 C11 C12 121.4(4) no
C11 C12 H12A 109.00 no
C11 C12 H12B 109.00 no
C11 C12 C13 113.0(4) no
H12A C12 H12B 107.80 no
C13 C12 H12A 109.00 no
C13 C12 H12B 109.00 no
C12 C13 H13A 108.80 no
C12 C13 H13B 108.80 no
H13A C13 H13B 107.70 no
C14 C13 C12 113.8(3) no
C14 C13 H13A 108.80 no
C14 C13 H13B 108.80 no
O2 C14 C13 119.9(4) no
O2 C14 O3 120.3(4) no
O3 C14 C13 119.6(4) no
C1 Fe1 C3 67.1(2) no
C1 Fe1 C6 122.8(2) no
C1 Fe1 C7 158.7(2) no
C1 Fe1 C8 159.8(2) no
C2 Fe1 C1 39.6(2) no
C2 Fe1 C3 39.6(2) no
C2 Fe1 C4 67.1(2) no
C2 Fe1 C5 67.0(2) no
C2 Fe1 C6 107.89(19) no
C2 Fe1 C7 123.6(2) no
C2 Fe1 C8 159.1(2) no
C3 Fe1 C8 123.73(19) no
C4 Fe1 C1 67.9(2) no
C4 Fe1 C3 40.2(2) no
C4 Fe1 C5 40.4(2) no
C4 Fe1 C6 158.2(2) no
C4 Fe1 C7 122.9(2) no
C4 Fe1 C8 108.35(18) no
C5 Fe1 C1 40.5(2) no
C5 Fe1 C3 67.4(2) no
C5 Fe1 C6 159.4(2) no
C5 Fe1 C7 159.0(2) no
C5 Fe1 C8 123.8(2) no
C6 Fe1 C3 122.4(2) no
C6 Fe1 C7 40.70(17) no
C6 Fe1 C8 68.28(17) no
C7 Fe1 C3 108.12(19) no
C7 Fe1 C8 40.19(18) no
C9 Fe1 C1 123.9(2) no
C9 Fe1 C2 159.5(2) no
C9 Fe1 C3 159.2(2) no
C9 Fe1 C4 123.4(2) no
C9 Fe1 C5 108.49(18) no
C9 Fe1 C6 68.87(17) no
C9 Fe1 C7 67.99(17) no
C9 Fe1 C8 40.19(16) no
C10 Fe1 C1 107.47(18) no
C10 Fe1 C2 123.09(19) no
C10 Fe1 C3 158.6(2) no
C10 Fe1 C4 159.2(2) no
C10 Fe1 C5 123.0(2) no
C10 Fe1 C6 41.48(16) no
C10 Fe1 C7 68.92(17) no
C10 Fe1 C8 68.58(16) no
C10 Fe1 C9 41.07(16) no
C14 O2 H2A 118.80 no
C14 O3 H3A 109.50 no

loop_
_geom_bond_atom_site_label_1
_geom_bond_atom_site_label_2
_geom_bond_distance
_geom_bond_publ_flag
C1 H1 0.9300 no
C1 C2 1.379(7) no
C1 C5 1.410(8) no
C1 Fe1 2.038(5) no
C2 H2 0.9300 no
C2 C3 1.384(7) no
C2 Fe1 2.033(4) no
C3 H3 0.9300 no
C3 C4 1.402(8) no
C3 Fe1 2.048(4) no
C4 H4 0.9300 no
C4 C5 1.403(8) no
C4 Fe1 2.033(5) no
C5 H5 0.9300 no
C5 Fe1 2.033(4) no
C6 H6 0.9300 no
C6 C7 1.420(6) no
C6 C10 1.441(6) no
C6 Fe1 2.041(4) no
C7 H7 0.9300 no
C7 C8 1.408(6) no
C7 Fe1 2.043(4) no
C8 H8 0.9300 no
C8 C9 1.404(6) no
C8 Fe1 2.055(4) no
C9 H9 0.9300 no
C9 C10 1.424(6) no
C9 Fe1 2.032(4) no
C10 C11 1.472(5) no
C10 Fe1 2.027(4) no
C11 C12 1.502(6) no
C11 O1 1.223(5) no
C12 H12A 0.9700 no
C12 H12B 0.9700 no
C12 C13 1.527(5) no
C13 H13A 0.9700 no
C13 H13B 0.9700 no
C13 C14 1.494(6) no
C14 O2 1.254(5) no
C14 O3 1.270(5) no
O2 H2A 0.8691 no
O3 H3A 0.8200 no

loop_
_geom_hbond_atom_site_label_D
_geom_hbond_atom_site_label_H
_geom_hbond_atom_site_label_A
_geom_hbond_site_symmetry_A
_geom_hbond_distance_DH
_geom_hbond_distance_HA
_geom_hbond_distance_DA
_geom_hbond_angle_DHA
_geom_hbond_publ_flag
O2 H2A O2 3_666 0.8700 1.8400 2.677(6) 161.30 no
O2 H2A O3 3_666 0.8700 2.8500 3.440(4) 127.10 no

loop_
_geom_torsion_atom_site_label_1
_geom_torsion_atom_site_label_2
_geom_torsion_atom_site_label_3
_geom_torsion_atom_site_label_4
_geom_torsion
_geom_torsion_publ_flag
C1 C2 C3 C4 0.7(5) no
C1 C2 C3 Fe1 59.8(3) no
C2 C1 C5 C4 -0.4(5) no
C2 C1 C5 Fe1 -60.2(3) no
C2 C3 C4 C5 -0.9(5) no
C2 C3 C4 Fe1 59.3(3) no
C3 C4 C5 C1 0.9(5) no
C3 C4 C5 Fe1 60.7(3) no
C5 C1 C2 C3 -0.1(5) no
C5 C1 C2 Fe1 59.9(3) no
C6 C7 C8 C9 -0.9(5) no
C6 C7 C8 Fe1 -59.2(3) no
C6 C10 C11 C12 -4.5(6) no
C6 C10 C11 O1 176.4(4) no
C7 C6 C10 C9 -0.6(4) no
C7 C6 C10 C11 172.4(4) no
C7 C6 C10 Fe1 59.3(3) no
C7 C8 C9 C10 0.5(5) no
C7 C8 C9 Fe1 -58.5(3) no
C8 C9 C10 C6 0.1(4) no
C8 C9 C10 C11 -173.1(4) no
C8 C9 C10 Fe1 -60.0(3) no
C9 C10 C11 C12 167.3(4) no
C9 C10 C11 O1 -11.8(6) no
C10 C6 C7 C8 1.0(5) no
C10 C6 C7 Fe1 -58.7(3) no
C10 C11 C12 C13 177.4(3) no
C11 C12 C13 C14 63.1(5) no
C12 C13 C14 O2 27.4(6) no
C12 C13 C14 O3 -157.1(4) no
Fe1 C1 C2 C3 -60.1(3) no
Fe1 C1 C5 C4 59.7(3) no
Fe1 C2 C3 C4 -59.1(3) no
Fe1 C3 C4 C5 -60.2(3) no
Fe1 C4 C5 C1 -59.8(3) no
Fe1 C6 C7 C8 59.7(3) no
Fe1 C6 C10 C9 -60.0(3) no
Fe1 C6 C10 C11 113.0(4) no
Fe1 C7 C8 C9 58.3(3) no
Fe1 C8 C9 C10 59.1(3) no
Fe1 C9 C10 C6 60.1(3) no
Fe1 C9 C10 C11 -113.1(4) no
Fe1 C10 C11 C12 82.0(4) no
Fe1 C10 C11 O1 -97.1(4) no
O1 C11 C12 C13 -3.5(6) no
